data_4081455
loop_
_publ_author_name
'Waters, Jordan B.'
'Turbervill, Robert S. P.'
'Goicoechea, Jose M.'

_publ_contact_author
;
 Dr. J. M. Goicoechea           
 Chemistry Research Laboratory
 University of Oxford
 Mansfield Road
 Oxford
 OX1 3TA
 UK
;
_publ_section_title
;
 Group 12 Metal Complexes of N-Heterocyclic Ditopic Carbanionic Carbenes
;
_journal_issue 18
_journal_name_full Organometallics
_journal_page_first 5190
_journal_paper_doi 10.1021/om400728u
_journal_volume 32
_journal_year 2013
_chemical_formula_moiety 'C45 H58 N2 Zn'
_chemical_formula_sum 'C45 H58 N2 Zn'
_chemical_formula_weight 692.30
_chemical_name_systematic
;
 Zn(mes)2(IPr)
;
_space_group_IT_number 14
_symmetry_cell_setting monoclinic
_symmetry_space_group_name_Hall '-P 2ybc'
_symmetry_space_group_name_H-M 'P 1 21/c 1'
_atom_sites_solution_hydrogens geom
_atom_sites_solution_primary direct
_atom_sites_solution_secondary difmap
_audit_creation_method SHELXL-97
_cell_angle_alpha 90.00
_cell_angle_beta 97.9970(10)
_cell_angle_gamma 90.00
_cell_formula_units_Z 4
_cell_length_a 12.3358(2)
_cell_length_b 18.0138(3)
_cell_length_c 17.8481(3)
_cell_measurement_reflns_used 28746
_cell_measurement_temperature 150(2)
_cell_measurement_theta_max 27.485
_cell_measurement_theta_min 5.097
_cell_volume 3927.54(11)
_computing_cell_refinement
;
KappaCCD software "DENZO" (Otwinowski & Minor, 1996)
;
_computing_data_collection
;
KappaCCD software "Collect" (Nonius, 2000)
;
_computing_data_reduction
;
KappaCCD software "DENZO" (Otwinowski & Minor, 1996)
;
_computing_molecular_graphics 'WinGX (Farrugia, 2005)'
_computing_publication_material 'XCIF (Sheldrick, 2001)'
_computing_structure_refinement 'SHELXL-97 (Sheldrick, 1997)'
_computing_structure_solution 'SHELXS-97 (Sheldrick, 1990)'
_diffrn_ambient_temperature 150(2)
_diffrn_measured_fraction_theta_full 0.990
_diffrn_measured_fraction_theta_max 0.990
_diffrn_measurement_device_type 'Nonius KappaCCD'
_diffrn_measurement_method 'omega scans'
_diffrn_radiation_monochromator graphite
_diffrn_radiation_source 'fine-focus sealed tube'
_diffrn_radiation_type MoK\a
_diffrn_radiation_wavelength 0.71073
_diffrn_reflns_av_R_equivalents 0.0436
_diffrn_reflns_av_sigmaI/netI 0.0672
_diffrn_reflns_limit_h_max 16
_diffrn_reflns_limit_h_min -16
_diffrn_reflns_limit_k_max 22
_diffrn_reflns_limit_k_min -23
_diffrn_reflns_limit_l_max 23
_diffrn_reflns_limit_l_min -23
_diffrn_reflns_number 17154
_diffrn_reflns_theta_full 27.49
_diffrn_reflns_theta_max 27.49
_diffrn_reflns_theta_min 5.11
_exptl_absorpt_coefficient_mu 0.657
_exptl_absorpt_correction_T_max 0.9136
_exptl_absorpt_correction_T_min 0.7790
_exptl_absorpt_correction_type multi-scan
_exptl_absorpt_process_details 'DENZO/SCALEPACK (Otwinowski & Minor, 1997)'
_exptl_crystal_colour colourless
_exptl_crystal_density_diffrn 1.171
_exptl_crystal_density_meas ?
_exptl_crystal_density_method 'not measured'
_exptl_crystal_description block
_exptl_crystal_F_000 1488
_exptl_crystal_size_max 0.40
_exptl_crystal_size_mid 0.20
_exptl_crystal_size_min 0.14
_refine_diff_density_max 0.391
_refine_diff_density_min -0.537
_refine_diff_density_rms 0.064
_refine_ls_extinction_method none
_refine_ls_goodness_of_fit_ref 1.020
_refine_ls_hydrogen_treatment constr
_refine_ls_matrix_type full
_refine_ls_number_parameters 433
_refine_ls_number_reflns 8919
_refine_ls_number_restraints 0
_refine_ls_restrained_S_all 1.020
_refine_ls_R_factor_all 0.0875
_refine_ls_R_factor_gt 0.0488
_refine_ls_shift/su_max 0.001
_refine_ls_shift/su_mean 0.000
_refine_ls_structure_factor_coef Fsqd
_refine_ls_weighting_details 'calc w=1/[\s^2^(Fo^2^)+(0.0656P)^2^+1.4447P] where P=(Fo^2^+2Fc^2^)/3'
_refine_ls_weighting_scheme calc
_refine_ls_wR_factor_gt 0.1208
_refine_ls_wR_factor_ref 0.1364
_reflns_number_gt 5916
_reflns_number_total 8919
_reflns_threshold_expression >2\s(I)
_cod_data_source_file om400728u_si_002.cif
_cod_data_source_block 1
_cod_depositor_comments
;
The following automatic conversions were performed:

'_exptl_crystal_density_meas' value 'not measured' was changed to '?'
- the value is perceived as not measured.

Automatic conversion script
Id: cif_fix_values 3008 2015-01-20 13:52:24Z robertas 
;
_cod_original_sg_symbol_H-M 'P 21/c'
_cod_database_code 4081455

loop_
_symmetry_equiv_pos_as_xyz
'x, y, z'
'-x, y+1/2, -z+1/2'
'-x, -y, -z'
'x, -y-1/2, z-1/2'

loop_
_atom_site_label
_atom_site_type_symbol
_atom_site_fract_x
_atom_site_fract_y
_atom_site_fract_z
_atom_site_U_iso_or_equiv
_atom_site_adp_type
_atom_site_occupancy
_atom_site_symmetry_multiplicity
_atom_site_calc_flag
_atom_site_refinement_flags
Zn1 Zn 0.25611(2) 0.245870(15) 0.004049(15) 0.02337(10) Uani 1 1 d .
C1 C 0.26431(18) 0.24653(12) -0.11250(12) 0.0201(5) Uani 1 1 d .
N1 N 0.34622(16) 0.27130(11) -0.14988(11) 0.0228(4) Uani 1 1 d .
C3 C 0.2200(2) 0.23244(15) -0.23991(14) 0.0272(5) Uani 1 1 d .
H3 H 0.1795 0.2201 -0.2875 0.033 Uiso 1 1 calc R
C2 C 0.3197(2) 0.26337(14) -0.22788(14) 0.0282(6) Uani 1 1 d .
H2 H 0.3637 0.2772 -0.2653 0.034 Uiso 1 1 calc R
N2 N 0.18738(16) 0.22201(11) -0.16923(11) 0.0223(4) Uani 1 1 d .
C4 C 0.4445(2) 0.30979(14) -0.11619(13) 0.0251(5) Uani 1 1 d .
C5 C 0.5365(2) 0.26847(14) -0.08608(14) 0.0260(5) Uani 1 1 d .
C6 C 0.6301(2) 0.30893(16) -0.05862(14) 0.0323(6) Uani 1 1 d .
H6 H 0.6940 0.2832 -0.0367 0.039 Uiso 1 1 calc R
C7 C 0.6320(2) 0.38558(17) -0.06252(16) 0.0368(7) Uani 1 1 d .
H7 H 0.6975 0.4117 -0.0450 0.044 Uiso 1 1 calc R
C8 C 0.5396(2) 0.42411(16) -0.09157(16) 0.0369(7) Uani 1 1 d .
H8 H 0.5418 0.4768 -0.0929 0.044 Uiso 1 1 calc R
C9 C 0.4428(2) 0.38748(14) -0.11912(14) 0.0293(6) Uani 1 1 d .
C10 C 0.5350(2) 0.18405(15) -0.08279(14) 0.0282(6) Uani 1 1 d .
H10 H 0.4626 0.1687 -0.0687 0.034 Uiso 1 1 calc R
C11 C 0.5456(3) 0.14922(16) -0.15966(15) 0.0409(7) Uani 1 1 d .
H11A H 0.5438 0.0950 -0.1554 0.061 Uiso 0.50 1 calc PR
H11B H 0.6151 0.1645 -0.1757 0.061 Uiso 0.50 1 calc PR
H11C H 0.4847 0.1658 -0.1971 0.061 Uiso 0.50 1 calc PR
H11D H 0.5519 0.1886 -0.1967 0.061 Uiso 0.50 1 calc PR
H11E H 0.4807 0.1190 -0.1765 0.061 Uiso 0.50 1 calc PR
H11F H 0.6110 0.1178 -0.1550 0.061 Uiso 0.50 1 calc PR
C12 C 0.6244(2) 0.15283(17) -0.02266(16) 0.0383(7) Uani 1 1 d .
H12A H 0.6199 0.0985 -0.0224 0.057 Uiso 0.50 1 calc PR
H12B H 0.6140 0.1720 0.0272 0.057 Uiso 0.50 1 calc PR
H12C H 0.6964 0.1680 -0.0344 0.057 Uiso 0.50 1 calc PR
H12D H 0.6670 0.1938 0.0027 0.057 Uiso 0.50 1 calc PR
H12E H 0.6729 0.1203 -0.0469 0.057 Uiso 0.50 1 calc PR
H12F H 0.5904 0.1244 0.0147 0.057 Uiso 0.50 1 calc PR
C13 C 0.3402(2) 0.43105(15) -0.14866(16) 0.0356(6) Uani 1 1 d .
H13 H 0.2768 0.3960 -0.1534 0.043 Uiso 1 1 calc R
C14 C 0.3462(3) 0.4642(2) -0.22694(19) 0.0613(10) Uani 1 1 d .
H14A H 0.2786 0.4917 -0.2440 0.092 Uiso 0.50 1 calc PR
H14B H 0.3549 0.4243 -0.2628 0.092 Uiso 0.50 1 calc PR
H14C H 0.4088 0.4981 -0.2241 0.092 Uiso 0.50 1 calc PR
H14D H 0.4163 0.4510 -0.2433 0.092 Uiso 0.50 1 calc PR
H14E H 0.3400 0.5184 -0.2244 0.092 Uiso 0.50 1 calc PR
H14F H 0.2861 0.4446 -0.2632 0.092 Uiso 0.50 1 calc PR
C15 C 0.3187(3) 0.49259(17) -0.09317(19) 0.0465(8) Uani 1 1 d .
H15A H 0.2520 0.5195 -0.1133 0.070 Uiso 0.50 1 calc PR
H15B H 0.3808 0.5270 -0.0865 0.070 Uiso 0.50 1 calc PR
H15C H 0.3096 0.4705 -0.0443 0.070 Uiso 0.50 1 calc PR
H15D H 0.3763 0.4918 -0.0494 0.070 Uiso 0.50 1 calc PR
H15E H 0.2474 0.4844 -0.0762 0.070 Uiso 0.50 1 calc PR
H15F H 0.3186 0.5409 -0.1185 0.070 Uiso 0.50 1 calc PR
C16 C 0.0849(2) 0.18688(15) -0.15880(13) 0.0262(5) Uani 1 1 d .
C17 C 0.0803(2) 0.10948(15) -0.16071(14) 0.0303(6) Uani 1 1 d .
C18 C -0.0210(2) 0.07664(17) -0.15486(17) 0.0406(7) Uani 1 1 d .
H18 H -0.0282 0.0242 -0.1573 0.049 Uiso 1 1 calc R
C19 C -0.1099(2) 0.11973(19) -0.14560(17) 0.0441(7) Uani 1 1 d .
H19 H -0.1781 0.0966 -0.1420 0.053 Uiso 1 1 calc R
C20 C -0.1021(2) 0.19615(18) -0.14147(16) 0.0390(7) Uani 1 1 d .
H20 H -0.1645 0.2245 -0.1336 0.047 Uiso 1 1 calc R
C21 C -0.0042(2) 0.23253(15) -0.14864(14) 0.0288(6) Uani 1 1 d .
C22 C 0.1804(2) 0.06188(15) -0.16851(16) 0.0350(6) Uani 1 1 d .
H22 H 0.2468 0.0924 -0.1510 0.042 Uiso 1 1 calc R
C23 C 0.1843(3) 0.04136(18) -0.25157(17) 0.0493(8) Uani 1 1 d .
H23A H 0.2495 0.0112 -0.2552 0.074 Uiso 0.50 1 calc PR
H23B H 0.1873 0.0868 -0.2815 0.074 Uiso 0.50 1 calc PR
H23C H 0.1186 0.0130 -0.2711 0.074 Uiso 0.50 1 calc PR
H23D H 0.1208 0.0628 -0.2833 0.074 Uiso 0.50 1 calc PR
H23E H 0.1829 -0.0128 -0.2570 0.074 Uiso 0.50 1 calc PR
H23F H 0.2517 0.0610 -0.2674 0.074 Uiso 0.50 1 calc PR
C24 C 0.1866(3) -0.00817(17) -0.11942(17) 0.0429(7) Uani 1 1 d .
H24A H 0.2525 -0.0363 -0.1261 0.064 Uiso 0.50 1 calc PR
H24B H 0.1217 -0.0389 -0.1346 0.064 Uiso 0.50 1 calc PR
H24C H 0.1895 0.0059 -0.0661 0.064 Uiso 0.50 1 calc PR
H24D H 0.1233 -0.0099 -0.0918 0.064 Uiso 0.50 1 calc PR
H24E H 0.2541 -0.0073 -0.0833 0.064 Uiso 0.50 1 calc PR
H24F H 0.1864 -0.0522 -0.1518 0.064 Uiso 0.50 1 calc PR
C25 C 0.0065(2) 0.31644(15) -0.14444(14) 0.0305(6) Uani 1 1 d .
H25 H 0.0783 0.3279 -0.1132 0.037 Uiso 1 1 calc R
C26 C 0.0082(3) 0.35160(17) -0.22262(16) 0.0417(7) Uani 1 1 d .
H26A H 0.0155 0.4056 -0.2173 0.062 Uiso 0.50 1 calc PR
H26B H -0.0602 0.3398 -0.2554 0.062 Uiso 0.50 1 calc PR
H26C H 0.0703 0.3319 -0.2451 0.062 Uiso 0.50 1 calc PR
H26D H 0.0016 0.3126 -0.2613 0.062 Uiso 0.50 1 calc PR
H26E H 0.0772 0.3784 -0.2231 0.062 Uiso 0.50 1 calc PR
H26F H -0.0532 0.3863 -0.2334 0.062 Uiso 0.50 1 calc PR
C27 C -0.0829(2) 0.35373(18) -0.10628(16) 0.0391(7) Uani 1 1 d .
H27A H -0.0714 0.4076 -0.1051 0.059 Uiso 0.50 1 calc PR
H27B H -0.0797 0.3350 -0.0545 0.059 Uiso 0.50 1 calc PR
H27C H -0.1547 0.3425 -0.1348 0.059 Uiso 0.50 1 calc PR
H27D H -0.1325 0.3158 -0.0912 0.059 Uiso 0.50 1 calc PR
H27E H -0.1241 0.3884 -0.1418 0.059 Uiso 0.50 1 calc PR
H27F H -0.0492 0.3809 -0.0614 0.059 Uiso 0.50 1 calc PR
C28 C 0.3920(2) 0.21382(15) 0.07147(13) 0.0253(5) Uani 1 1 d .
C29 C 0.4208(2) 0.13952(15) 0.08771(14) 0.0286(6) Uani 1 1 d .
C30 C 0.5090(2) 0.12058(16) 0.14210(15) 0.0339(6) Uani 1 1 d .
H30 H 0.5248 0.0697 0.1524 0.041 Uiso 1 1 calc R
C31 C 0.5741(2) 0.17439(16) 0.18145(14) 0.0322(6) Uani 1 1 d .
C32 C 0.5491(2) 0.24783(15) 0.16423(14) 0.0303(6) Uani 1 1 d .
H32 H 0.5943 0.2857 0.1889 0.036 Uiso 1 1 calc R
C33 C 0.4598(2) 0.26772(15) 0.11181(14) 0.0270(6) Uani 1 1 d .
C34 C 0.3591(2) 0.07659(16) 0.04412(18) 0.0416(7) Uani 1 1 d .
H34A H 0.2997 0.0971 0.0078 0.062 Uiso 0.50 1 calc PR
H34B H 0.3284 0.0437 0.0795 0.062 Uiso 0.50 1 calc PR
H34C H 0.4093 0.0484 0.0169 0.062 Uiso 0.50 1 calc PR
H34D H 0.3919 0.0290 0.0617 0.062 Uiso 0.50 1 calc PR
H34E H 0.3632 0.0824 -0.0100 0.062 Uiso 0.50 1 calc PR
H34F H 0.2823 0.0777 0.0526 0.062 Uiso 0.50 1 calc PR
C35 C 0.6702(2) 0.1541(2) 0.23988(16) 0.0456(8) Uani 1 1 d .
H35A H 0.7057 0.1995 0.2613 0.068 Uiso 0.50 1 calc PR
H35B H 0.7228 0.1248 0.2160 0.068 Uiso 0.50 1 calc PR
H35C H 0.6444 0.1250 0.2803 0.068 Uiso 0.50 1 calc PR
H35D H 0.6762 0.1000 0.2437 0.068 Uiso 0.50 1 calc PR
H35E H 0.6591 0.1748 0.2891 0.068 Uiso 0.50 1 calc PR
H35F H 0.7375 0.1745 0.2248 0.068 Uiso 0.50 1 calc PR
C36 C 0.4355(2) 0.34924(16) 0.09911(17) 0.0376(7) Uani 1 1 d .
H36A H 0.3708 0.3550 0.0610 0.056 Uiso 0.50 1 calc PR
H36B H 0.4984 0.3735 0.0814 0.056 Uiso 0.50 1 calc PR
H36C H 0.4218 0.3721 0.1467 0.056 Uiso 0.50 1 calc PR
H36D H 0.4898 0.3787 0.1317 0.056 Uiso 0.50 1 calc PR
H36E H 0.3622 0.3603 0.1114 0.056 Uiso 0.50 1 calc PR
H36F H 0.4388 0.3617 0.0460 0.056 Uiso 0.50 1 calc PR
C37 C 0.1162(2) 0.27472(15) 0.04299(13) 0.0280(6) Uani 1 1 d .
C38 C 0.0458(2) 0.21808(16) 0.06216(14) 0.0313(6) Uani 1 1 d .
C39 C -0.0481(2) 0.23461(17) 0.09368(16) 0.0372(7) Uani 1 1 d .
H39 H -0.0952 0.1952 0.1037 0.045 Uiso 1 1 calc R
C40 C -0.0753(2) 0.30596(18) 0.11081(15) 0.0369(7) Uani 1 1 d .
C41 C -0.0076(2) 0.36268(17) 0.09269(14) 0.0358(6) Uani 1 1 d .
H41 H -0.0247 0.4126 0.1038 0.043 Uiso 1 1 calc R
C42 C 0.0861(2) 0.34782(16) 0.05821(14) 0.0306(6) Uani 1 1 d .
C43 C 0.0730(3) 0.13760(17) 0.04983(18) 0.0458(8) Uani 1 1 d .
H43A H 0.1411 0.1345 0.0275 0.069 Uiso 0.50 1 calc PR
H43B H 0.0134 0.1147 0.0156 0.069 Uiso 0.50 1 calc PR
H43C H 0.0821 0.1114 0.0984 0.069 Uiso 0.50 1 calc PR
H43D H 0.0166 0.1059 0.0668 0.069 Uiso 0.50 1 calc PR
H43E H 0.1443 0.1257 0.0788 0.069 Uiso 0.50 1 calc PR
H43F H 0.0756 0.1290 -0.0041 0.069 Uiso 0.50 1 calc PR
C45 C -0.1775(3) 0.3223(2) 0.14642(18) 0.0512(9) Uani 1 1 d .
H45A H -0.1832 0.3759 0.1545 0.077 Uiso 0.50 1 calc PR
H45B H -0.1732 0.2965 0.1951 0.077 Uiso 0.50 1 calc PR
H45C H -0.2421 0.3051 0.1127 0.077 Uiso 0.50 1 calc PR
H45D H -0.2158 0.2758 0.1537 0.077 Uiso 0.50 1 calc PR
H45E H -0.2258 0.3551 0.1131 0.077 Uiso 0.50 1 calc PR
H45F H -0.1569 0.3466 0.1955 0.077 Uiso 0.50 1 calc PR
C47 C 0.1503(2) 0.41327(16) 0.03471(17) 0.0403(7) Uani 1 1 d .
H47A H 0.1174 0.4595 0.0498 0.061 Uiso 0.50 1 calc PR
H47B H 0.1488 0.4127 -0.0203 0.061 Uiso 0.50 1 calc PR
H47C H 0.2262 0.4100 0.0594 0.061 Uiso 0.50 1 calc PR
H47D H 0.2109 0.3954 0.0094 0.061 Uiso 0.50 1 calc PR
H47E H 0.1794 0.4421 0.0796 0.061 Uiso 0.50 1 calc PR
H47F H 0.1020 0.4448 -0.0001 0.061 Uiso 0.50 1 calc PR

loop_
_atom_site_aniso_label
_atom_site_aniso_U_11
_atom_site_aniso_U_22
_atom_site_aniso_U_33
_atom_site_aniso_U_23
_atom_site_aniso_U_13
_atom_site_aniso_U_12
Zn1 0.02268(16) 0.02762(17) 0.01967(15) 0.00042(12) 0.00249(10) -0.00015(12)
C1 0.0211(11) 0.0208(12) 0.0177(11) 0.0002(9) 0.0008(9) 0.0028(10)
N1 0.0226(10) 0.0254(11) 0.0206(10) -0.0008(8) 0.0038(8) 0.0000(8)
C3 0.0315(13) 0.0330(14) 0.0173(12) -0.0027(10) 0.0042(10) 0.0010(11)
C2 0.0322(14) 0.0337(15) 0.0202(12) 0.0005(10) 0.0084(10) 0.0014(11)
N2 0.0228(10) 0.0255(11) 0.0188(10) -0.0004(8) 0.0033(8) -0.0007(8)
C4 0.0268(13) 0.0259(13) 0.0240(12) -0.0029(10) 0.0081(10) -0.0040(10)
C5 0.0260(13) 0.0307(14) 0.0228(12) 0.0004(10) 0.0083(10) -0.0001(10)
C6 0.0282(14) 0.0421(17) 0.0271(14) -0.0038(12) 0.0055(11) 0.0025(12)
C7 0.0303(15) 0.0417(17) 0.0396(16) -0.0122(13) 0.0098(12) -0.0084(13)
C8 0.0411(16) 0.0288(15) 0.0429(16) -0.0071(12) 0.0131(13) -0.0098(13)
C9 0.0340(14) 0.0264(14) 0.0294(14) -0.0019(11) 0.0107(11) -0.0011(11)
C10 0.0277(14) 0.0315(14) 0.0261(13) 0.0015(11) 0.0064(10) 0.0024(11)
C11 0.0561(19) 0.0354(16) 0.0308(15) -0.0008(12) 0.0049(13) 0.0102(14)
C12 0.0381(16) 0.0437(17) 0.0338(15) 0.0065(13) 0.0077(12) 0.0112(13)
C13 0.0385(16) 0.0272(14) 0.0420(16) 0.0028(12) 0.0090(12) 0.0048(12)
C14 0.077(3) 0.061(2) 0.049(2) 0.0149(17) 0.0176(18) 0.028(2)
C15 0.0494(18) 0.0300(16) 0.064(2) -0.0048(14) 0.0225(16) 0.0035(14)
C16 0.0232(13) 0.0333(14) 0.0211(12) 0.0010(10) -0.0002(9) -0.0026(11)
C17 0.0300(14) 0.0328(15) 0.0270(13) -0.0038(11) 0.0005(11) -0.0056(11)
C18 0.0401(16) 0.0361(16) 0.0451(17) -0.0034(13) 0.0047(13) -0.0119(13)
C19 0.0308(16) 0.054(2) 0.0470(18) -0.0010(15) 0.0048(13) -0.0122(14)
C20 0.0269(14) 0.0513(19) 0.0386(16) -0.0050(14) 0.0037(12) -0.0011(13)
C21 0.0231(13) 0.0390(16) 0.0235(13) -0.0016(11) 0.0007(10) -0.0014(11)
C22 0.0387(16) 0.0270(14) 0.0387(15) -0.0060(12) 0.0032(12) -0.0042(12)
C23 0.069(2) 0.0395(18) 0.0416(18) -0.0010(14) 0.0156(16) 0.0122(16)
C24 0.0539(19) 0.0333(16) 0.0408(17) -0.0003(13) 0.0038(14) -0.0018(14)
C25 0.0271(14) 0.0372(16) 0.0262(13) -0.0013(11) 0.0003(10) 0.0071(12)
C26 0.0452(17) 0.0415(17) 0.0385(16) 0.0039(13) 0.0064(13) 0.0109(14)
C27 0.0319(15) 0.0489(18) 0.0351(15) -0.0081(13) -0.0005(12) 0.0112(13)
C28 0.0231(13) 0.0338(14) 0.0196(12) -0.0003(10) 0.0049(10) -0.0001(11)
C29 0.0290(13) 0.0312(14) 0.0265(13) 0.0015(11) 0.0070(10) -0.0002(11)
C30 0.0347(15) 0.0357(16) 0.0318(14) 0.0084(12) 0.0061(12) 0.0077(12)
C31 0.0247(13) 0.0486(17) 0.0233(13) 0.0023(12) 0.0030(10) 0.0066(12)
C32 0.0226(12) 0.0443(16) 0.0241(13) -0.0056(12) 0.0043(10) -0.0003(12)
C33 0.0244(13) 0.0365(15) 0.0211(12) -0.0006(10) 0.0066(10) -0.0004(11)
C34 0.0373(16) 0.0321(16) 0.0533(18) -0.0018(14) -0.0010(13) 0.0009(13)
C35 0.0377(17) 0.066(2) 0.0308(15) 0.0016(14) -0.0031(12) 0.0147(15)
C36 0.0379(16) 0.0335(16) 0.0403(16) -0.0011(13) 0.0021(12) -0.0050(13)
C37 0.0264(13) 0.0386(15) 0.0183(12) 0.0032(10) 0.0010(10) 0.0037(11)
C38 0.0315(14) 0.0386(15) 0.0238(13) 0.0049(11) 0.0041(11) 0.0004(12)
C39 0.0314(15) 0.0502(19) 0.0309(15) 0.0118(13) 0.0079(11) -0.0009(13)
C40 0.0301(14) 0.0542(19) 0.0279(14) 0.0097(13) 0.0094(11) 0.0098(14)
C41 0.0358(15) 0.0454(17) 0.0265(14) 0.0001(12) 0.0053(11) 0.0084(13)
C42 0.0275(13) 0.0413(16) 0.0220(12) 0.0009(11) 0.0000(10) 0.0029(12)
C43 0.0476(18) 0.0448(18) 0.0478(18) 0.0063(15) 0.0160(14) -0.0037(15)
C45 0.0380(17) 0.074(2) 0.0448(18) 0.0123(17) 0.0193(14) 0.0150(16)
C47 0.0390(16) 0.0390(17) 0.0438(17) -0.0006(13) 0.0083(13) 0.0001(13)

loop_
_atom_type_symbol
_atom_type_description
_atom_type_scat_dispersion_real
_atom_type_scat_dispersion_imag
_atom_type_scat_source
C C 0.0033 0.0016 'International Tables Vol C Tables 4.2.6.8 and 6.1.1.4'
H H 0.0000 0.0000 'International Tables Vol C Tables 4.2.6.8 and 6.1.1.4'
N N 0.0061 0.0033 'International Tables Vol C Tables 4.2.6.8 and 6.1.1.4'
Zn Zn 0.2839 1.4301 'International Tables Vol C Tables 4.2.6.8 and 6.1.1.4'

loop_
_geom_angle_atom_site_label_1
_geom_angle_atom_site_label_2
_geom_angle_atom_site_label_3
_geom_angle
C28 Zn1 C37 123.44(10)
C28 Zn1 C1 116.41(9)
C37 Zn1 C1 120.15(9)
N1 C1 N2 103.29(19)
N1 C1 Zn1 129.03(16)
N2 C1 Zn1 127.68(16)
C1 N1 C2 111.7(2)
C1 N1 C4 125.97(19)
C2 N1 C4 122.0(2)
C2 C3 N2 106.6(2)
C2 C3 H3 126.7
N2 C3 H3 126.7
C3 C2 N1 106.6(2)
C3 C2 H2 126.7
N1 C2 H2 126.7
C1 N2 C3 111.8(2)
C1 N2 C16 125.21(19)
C3 N2 C16 123.0(2)
C9 C4 C5 123.6(2)
C9 C4 N1 117.0(2)
C5 C4 N1 119.4(2)
C6 C5 C4 116.4(2)
C6 C5 C10 121.5(2)
C4 C5 C10 122.1(2)
C7 C6 C5 121.5(3)
C7 C6 H6 119.2
C5 C6 H6 119.2
C8 C7 C6 120.3(3)
C8 C7 H7 119.8
C6 C7 H7 119.8
C7 C8 C9 121.3(3)
C7 C8 H8 119.3
C9 C8 H8 119.3
C8 C9 C4 116.9(2)
C8 C9 C13 120.6(2)
C4 C9 C13 122.5(2)
C5 C10 C11 111.8(2)
C5 C10 C12 112.4(2)
C11 C10 C12 109.5(2)
C5 C10 H10 107.6
C11 C10 H10 107.6
C12 C10 H10 107.6
C10 C11 H11A 109.5
C10 C11 H11B 109.5
H11A C11 H11B 109.5
C10 C11 H11C 109.5
H11A C11 H11C 109.5
H11B C11 H11C 109.5
C10 C11 H11D 109.5
H11A C11 H11D 141.1
H11B C11 H11D 56.3
H11C C11 H11D 56.3
C10 C11 H11E 109.5
H11A C11 H11E 56.3
H11B C11 H11E 141.1
H11C C11 H11E 56.3
H11D C11 H11E 109.5
C10 C11 H11F 109.5
H11A C11 H11F 56.3
H11B C11 H11F 56.3
H11C C11 H11F 141.1
H11D C11 H11F 109.5
H11E C11 H11F 109.5
C10 C12 H12A 109.5
C10 C12 H12B 109.5
H12A C12 H12B 109.5
C10 C12 H12C 109.5
H12A C12 H12C 109.5
H12B C12 H12C 109.5
C10 C12 H12D 109.5
H12A C12 H12D 141.1
H12B C12 H12D 56.3
H12C C12 H12D 56.3
C10 C12 H12E 109.5
H12A C12 H12E 56.3
H12B C12 H12E 141.1
H12C C12 H12E 56.3
H12D C12 H12E 109.5
C10 C12 H12F 109.5
H12A C12 H12F 56.3
H12B C12 H12F 56.3
H12C C12 H12F 141.1
H12D C12 H12F 109.5
H12E C12 H12F 109.5
C9 C13 C14 112.0(2)
C9 C13 C15 111.1(2)
C14 C13 C15 110.0(3)
C9 C13 H13 107.9
C14 C13 H13 107.9
C15 C13 H13 107.9
C13 C14 H14A 109.5
C13 C14 H14B 109.5
H14A C14 H14B 109.5
C13 C14 H14C 109.5
H14A C14 H14C 109.5
H14B C14 H14C 109.5
C13 C14 H14D 109.5
H14A C14 H14D 141.1
H14B C14 H14D 56.3
H14C C14 H14D 56.3
C13 C14 H14E 109.5
H14A C14 H14E 56.3
H14B C14 H14E 141.1
H14C C14 H14E 56.3
H14D C14 H14E 109.5
C13 C14 H14F 109.5
H14A C14 H14F 56.3
H14B C14 H14F 56.3
H14C C14 H14F 141.1
H14D C14 H14F 109.5
H14E C14 H14F 109.5
C13 C15 H15A 109.5
C13 C15 H15B 109.5
H15A C15 H15B 109.5
C13 C15 H15C 109.5
H15A C15 H15C 109.5
H15B C15 H15C 109.5
C13 C15 H15D 109.5
H15A C15 H15D 141.1
H15B C15 H15D 56.3
H15C C15 H15D 56.3
C13 C15 H15E 109.5
H15A C15 H15E 56.3
H15B C15 H15E 141.1
H15C C15 H15E 56.3
H15D C15 H15E 109.5
C13 C15 H15F 109.5
H15A C15 H15F 56.3
H15B C15 H15F 56.3
H15C C15 H15F 141.1
H15D C15 H15F 109.5
H15E C15 H15F 109.5
C17 C16 C21 123.9(2)
C17 C16 N2 117.8(2)
C21 C16 N2 118.3(2)
C16 C17 C18 117.1(2)
C16 C17 C22 122.2(2)
C18 C17 C22 120.8(3)
C19 C18 C17 120.4(3)
C19 C18 H18 119.8
C17 C18 H18 119.8
C18 C19 C20 121.3(3)
C18 C19 H19 119.4
C20 C19 H19 119.4
C19 C20 C21 121.2(3)
C19 C20 H20 119.4
C21 C20 H20 119.4
C20 C21 C16 116.1(3)
C20 C21 C25 122.3(2)
C16 C21 C25 121.6(2)
C17 C22 C24 112.8(2)
C17 C22 C23 111.0(2)
C24 C22 C23 110.4(2)
C17 C22 H22 107.5
C24 C22 H22 107.5
C23 C22 H22 107.5
C22 C23 H23A 109.5
C22 C23 H23B 109.5
H23A C23 H23B 109.5
C22 C23 H23C 109.5
H23A C23 H23C 109.5
H23B C23 H23C 109.5
C22 C23 H23D 109.5
H23A C23 H23D 141.1
H23B C23 H23D 56.3
H23C C23 H23D 56.3
C22 C23 H23E 109.5
H23A C23 H23E 56.3
H23B C23 H23E 141.1
H23C C23 H23E 56.3
H23D C23 H23E 109.5
C22 C23 H23F 109.5
H23A C23 H23F 56.3
H23B C23 H23F 56.3
H23C C23 H23F 141.1
H23D C23 H23F 109.5
H23E C23 H23F 109.5
C22 C24 H24A 109.5
C22 C24 H24B 109.5
H24A C24 H24B 109.5
C22 C24 H24C 109.5
H24A C24 H24C 109.5
H24B C24 H24C 109.5
C22 C24 H24D 109.5
H24A C24 H24D 141.1
H24B C24 H24D 56.3
H24C C24 H24D 56.3
C22 C24 H24E 109.5
H24A C24 H24E 56.3
H24B C24 H24E 141.1
H24C C24 H24E 56.3
H24D C24 H24E 109.5
C22 C24 H24F 109.5
H24A C24 H24F 56.3
H24B C24 H24F 56.3
H24C C24 H24F 141.1
H24D C24 H24F 109.5
H24E C24 H24F 109.5
C21 C25 C27 113.3(2)
C21 C25 C26 112.2(2)
C27 C25 C26 109.0(2)
C21 C25 H25 107.3
C27 C25 H25 107.3
C26 C25 H25 107.3
C25 C26 H26A 109.5
C25 C26 H26B 109.5
H26A C26 H26B 109.5
C25 C26 H26C 109.5
H26A C26 H26C 109.5
H26B C26 H26C 109.5
C25 C26 H26D 109.5
H26A C26 H26D 141.1
H26B C26 H26D 56.3
H26C C26 H26D 56.3
C25 C26 H26E 109.5
H26A C26 H26E 56.3
H26B C26 H26E 141.1
H26C C26 H26E 56.3
H26D C26 H26E 109.5
C25 C26 H26F 109.5
H26A C26 H26F 56.3
H26B C26 H26F 56.3
H26C C26 H26F 141.1
H26D C26 H26F 109.5
H26E C26 H26F 109.5
C25 C27 H27A 109.5
C25 C27 H27B 109.5
H27A C27 H27B 109.5
C25 C27 H27C 109.5
H27A C27 H27C 109.5
H27B C27 H27C 109.5
C25 C27 H27D 109.5
H27A C27 H27D 141.1
H27B C27 H27D 56.3
H27C C27 H27D 56.3
C25 C27 H27E 109.5
H27A C27 H27E 56.3
H27B C27 H27E 141.1
H27C C27 H27E 56.3
H27D C27 H27E 109.5
C25 C27 H27F 109.5
H27A C27 H27F 56.3
H27B C27 H27F 56.3
H27C C27 H27F 141.1
H27D C27 H27F 109.5
H27E C27 H27F 109.5
C29 C28 C33 115.8(2)
C29 C28 Zn1 124.33(19)
C33 C28 Zn1 119.59(19)
C30 C29 C28 121.8(2)
C30 C29 C34 117.4(2)
C28 C29 C34 120.7(2)
C31 C30 C29 121.5(3)
C31 C30 H30 119.3
C29 C30 H30 119.3
C32 C31 C30 117.4(2)
C32 C31 C35 120.9(3)
C30 C31 C35 121.6(3)
C31 C32 C33 121.8(2)
C31 C32 H32 119.1
C33 C32 H32 119.1
C32 C33 C28 121.6(2)
C32 C33 C36 118.3(2)
C28 C33 C36 120.1(2)
C29 C34 H34A 109.5
C29 C34 H34B 109.5
H34A C34 H34B 109.5
C29 C34 H34C 109.5
H34A C34 H34C 109.5
H34B C34 H34C 109.5
C29 C34 H34D 109.5
H34A C34 H34D 141.1
H34B C34 H34D 56.3
H34C C34 H34D 56.3
C29 C34 H34E 109.5
H34A C34 H34E 56.3
H34B C34 H34E 141.1
H34C C34 H34E 56.3
H34D C34 H34E 109.5
C29 C34 H34F 109.5
H34A C34 H34F 56.3
H34B C34 H34F 56.3
H34C C34 H34F 141.1
H34D C34 H34F 109.5
H34E C34 H34F 109.5
C31 C35 H35A 109.5
C31 C35 H35B 109.5
H35A C35 H35B 109.5
C31 C35 H35C 109.5
H35A C35 H35C 109.5
H35B C35 H35C 109.5
C31 C35 H35D 109.5
H35A C35 H35D 141.1
H35B C35 H35D 56.3
H35C C35 H35D 56.3
C31 C35 H35E 109.5
H35A C35 H35E 56.3
H35B C35 H35E 141.1
H35C C35 H35E 56.3
H35D C35 H35E 109.5
C31 C35 H35F 109.5
H35A C35 H35F 56.3
H35B C35 H35F 56.3
H35C C35 H35F 141.1
H35D C35 H35F 109.5
H35E C35 H35F 109.5
C33 C36 H36A 109.5
C33 C36 H36B 109.5
H36A C36 H36B 109.5
C33 C36 H36C 109.5
H36A C36 H36C 109.5
H36B C36 H36C 109.5
C33 C36 H36D 109.5
H36A C36 H36D 141.1
H36B C36 H36D 56.3
H36C C36 H36D 56.3
C33 C36 H36E 109.5
H36A C36 H36E 56.3
H36B C36 H36E 141.1
H36C C36 H36E 56.3
H36D C36 H36E 109.5
C33 C36 H36F 109.5
H36A C36 H36F 56.3
H36B C36 H36F 56.3
H36C C36 H36F 141.1
H36D C36 H36F 109.5
H36E C36 H36F 109.5
C42 C37 C38 116.3(2)
C42 C37 Zn1 124.7(2)
C38 C37 Zn1 118.8(2)
C39 C38 C37 121.3(3)
C39 C38 C43 118.6(3)
C37 C38 C43 120.1(2)
C40 C39 C38 122.3(3)
C40 C39 H39 118.9
C38 C39 H39 118.9
C39 C40 C41 117.6(3)
C39 C40 C45 121.2(3)
C41 C40 C45 121.2(3)
C40 C41 C42 121.3(3)
C40 C41 H41 119.3
C42 C41 H41 119.3
C37 C42 C41 121.1(3)
C37 C42 C47 121.0(2)
C41 C42 C47 117.8(3)
C38 C43 H43A 109.5
C38 C43 H43B 109.5
H43A C43 H43B 109.5
C38 C43 H43C 109.5
H43A C43 H43C 109.5
H43B C43 H43C 109.5
C38 C43 H43D 109.5
H43A C43 H43D 141.1
H43B C43 H43D 56.3
H43C C43 H43D 56.3
C38 C43 H43E 109.5
H43A C43 H43E 56.3
H43B C43 H43E 141.1
H43C C43 H43E 56.3
H43D C43 H43E 109.5
C38 C43 H43F 109.5
H43A C43 H43F 56.3
H43B C43 H43F 56.3
H43C C43 H43F 141.1
H43D C43 H43F 109.5
H43E C43 H43F 109.5
C40 C45 H45A 109.5
C40 C45 H45B 109.5
H45A C45 H45B 109.5
C40 C45 H45C 109.5
H45A C45 H45C 109.5
H45B C45 H45C 109.5
C40 C45 H45D 109.5
H45A C45 H45D 141.1
H45B C45 H45D 56.3
H45C C45 H45D 56.3
C40 C45 H45E 109.5
H45A C45 H45E 56.3
H45B C45 H45E 141.1
H45C C45 H45E 56.3
H45D C45 H45E 109.5
C40 C45 H45F 109.5
H45A C45 H45F 56.3
H45B C45 H45F 56.3
H45C C45 H45F 141.1
H45D C45 H45F 109.5
H45E C45 H45F 109.5
C42 C47 H47A 109.5
C42 C47 H47B 109.5
H47A C47 H47B 109.5
C42 C47 H47C 109.5
H47A C47 H47C 109.5
H47B C47 H47C 109.5
C42 C47 H47D 109.5
H47A C47 H47D 141.1
H47B C47 H47D 56.3
H47C C47 H47D 56.3
C42 C47 H47E 109.5
H47A C47 H47E 56.3
H47B C47 H47E 141.1
H47C C47 H47E 56.3
H47D C47 H47E 109.5
C42 C47 H47F 109.5
H47A C47 H47F 56.3
H47B C47 H47F 56.3
H47C C47 H47F 141.1
H47D C47 H47F 109.5
H47E C47 H47F 109.5

loop_
_geom_bond_atom_site_label_1
_geom_bond_atom_site_label_2
_geom_bond_distance
Zn1 C28 2.008(2)
Zn1 C37 2.016(3)
Zn1 C1 2.097(2)
C1 N1 1.361(3)
C1 N2 1.361(3)
N1 C2 1.392(3)
N1 C4 1.452(3)
C3 C2 1.340(4)
C3 N2 1.389(3)
C3 H3 0.9500
C2 H2 0.9500
N2 C16 1.448(3)
C4 C9 1.400(3)
C4 C5 1.401(4)
C5 C6 1.395(4)
C5 C10 1.522(4)
C6 C7 1.383(4)
C6 H6 0.9500
C7 C8 1.372(4)
C7 H7 0.9500
C8 C9 1.394(4)
C8 H8 0.9500
C9 C13 1.520(4)
C10 C11 1.531(4)
C10 C12 1.535(4)
C10 H10 1.0000
C11 H11A 0.9800
C11 H11B 0.9800
C11 H11C 0.9800
C11 H11D 0.9800
C11 H11E 0.9800
C11 H11F 0.9800
C12 H12A 0.9800
C12 H12B 0.9800
C12 H12C 0.9800
C12 H12D 0.9800
C12 H12E 0.9800
C12 H12F 0.9800
C13 C14 1.531(4)
C13 C15 1.534(4)
C13 H13 1.0000
C14 H14A 0.9800
C14 H14B 0.9800
C14 H14C 0.9800
C14 H14D 0.9800
C14 H14E 0.9800
C14 H14F 0.9800
C15 H15A 0.9800
C15 H15B 0.9800
C15 H15C 0.9800
C15 H15D 0.9800
C15 H15E 0.9800
C15 H15F 0.9800
C16 C17 1.396(4)
C16 C21 1.405(4)
C17 C18 1.399(4)
C17 C22 1.526(4)
C18 C19 1.372(4)
C18 H18 0.9500
C19 C20 1.381(4)
C19 H19 0.9500
C20 C21 1.395(4)
C20 H20 0.9500
C21 C25 1.518(4)
C22 C24 1.532(4)
C22 C23 1.535(4)
C22 H22 1.0000
C23 H23A 0.9800
C23 H23B 0.9800
C23 H23C 0.9800
C23 H23D 0.9800
C23 H23E 0.9800
C23 H23F 0.9800
C24 H24A 0.9800
C24 H24B 0.9800
C24 H24C 0.9800
C24 H24D 0.9800
C24 H24E 0.9800
C24 H24F 0.9800
C25 C27 1.529(4)
C25 C26 1.535(4)
C25 H25 1.0000
C26 H26A 0.9800
C26 H26B 0.9800
C26 H26C 0.9800
C26 H26D 0.9800
C26 H26E 0.9800
C26 H26F 0.9800
C27 H27A 0.9800
C27 H27B 0.9800
C27 H27C 0.9800
C27 H27D 0.9800
C27 H27E 0.9800
C27 H27F 0.9800
C28 C29 1.405(4)
C28 C33 1.411(4)
C29 C30 1.396(4)
C29 C34 1.519(4)
C30 C31 1.386(4)
C30 H30 0.9500
C31 C32 1.383(4)
C31 C35 1.510(4)
C32 C33 1.390(4)
C32 H32 0.9500
C33 C36 1.509(4)
C34 H34A 0.9800
C34 H34B 0.9800
C34 H34C 0.9800
C34 H34D 0.9800
C34 H34E 0.9800
C34 H34F 0.9800
C35 H35A 0.9800
C35 H35B 0.9800
C35 H35C 0.9800
C35 H35D 0.9800
C35 H35E 0.9800
C35 H35F 0.9800
C36 H36A 0.9800
C36 H36B 0.9800
C36 H36C 0.9800
C36 H36D 0.9800
C36 H36E 0.9800
C36 H36F 0.9800
C37 C42 1.405(4)
C37 C38 1.412(4)
C38 C39 1.389(4)
C38 C43 1.511(4)
C39 C40 1.373(4)
C39 H39 0.9500
C40 C41 1.386(4)
C40 C45 1.518(4)
C41 C42 1.409(4)
C41 H41 0.9500
C42 C47 1.511(4)
C43 H43A 0.9800
C43 H43B 0.9800
C43 H43C 0.9800
C43 H43D 0.9800
C43 H43E 0.9800
C43 H43F 0.9800
C45 H45A 0.9800
C45 H45B 0.9800
C45 H45C 0.9800
C45 H45D 0.9800
C45 H45E 0.9800
C45 H45F 0.9800
C47 H47A 0.9800
C47 H47B 0.9800
C47 H47C 0.9800
C47 H47D 0.9800
C47 H47E 0.9800
C47 H47F 0.9800
